data_7212250
loop_
_publ_author_name
'Liu, Chun-Sen'
'Wang, Jun-Jie'
'Chang, Ze'
'Yan, Li-Fen'
'Bu, Xian-He'

_publ_section_title
;
 Cadmium(ii) coordination polymers based on a bulky anthracene-based
 dicarboxylate ligand: crystal structures and luminescent properties
;
_journal_issue 6
_journal_name_full CrystEngComm
_journal_page_first 1833
_journal_paper_doi 10.1039/b923516g
_journal_volume 12
_journal_year 2010
_chemical_formula_sum 'C96 H58 Cd2 N8 O12'
_chemical_formula_weight 1740.32
_chemical_name_systematic
;
?
;
_space_group_IT_number 2
_symmetry_cell_setting triclinic
_symmetry_space_group_name_Hall '-P 1'
_symmetry_space_group_name_H-M 'P -1'
_atom_sites_solution_hydrogens geom
_atom_sites_solution_primary direct
_atom_sites_solution_secondary difmap
_audit_creation_method SHELXL-97
_cell_angle_alpha 105.588(2)
_cell_angle_beta 99.624(2)
_cell_angle_gamma 100.178(2)
_cell_formula_units_Z 1
_cell_length_a 9.7828(9)
_cell_length_b 12.1306(12)
_cell_length_c 17.092(2)
_cell_measurement_reflns_used 2129
_cell_measurement_temperature 294(2)
_cell_measurement_theta_max 21.11
_cell_measurement_theta_min 2.17
_cell_volume 1873.0(3)
_computing_cell_refinement 'Bruker SMART'
_computing_data_collection 'Bruker SMART'
_computing_data_reduction 'Bruker SAINT'
_computing_molecular_graphics 'Bruker SHELXTL'
_computing_publication_material 'Bruker SHELXTL'
_computing_structure_refinement 'SHELXL-97 (Sheldrick, 1997)'
_computing_structure_solution 'SHELXS-97 (Sheldrick, 1990)'
_diffrn_ambient_temperature 294(2)
_diffrn_measured_fraction_theta_full 0.968
_diffrn_measured_fraction_theta_max 0.968
_diffrn_measurement_device_type 'CCD area detector'
_diffrn_measurement_method 'phi and omega scans'
_diffrn_radiation_monochromator graphite
_diffrn_radiation_source 'fine-focus sealed tube'
_diffrn_radiation_type MoK\a
_diffrn_radiation_wavelength 0.71073
_diffrn_reflns_av_R_equivalents 0.0266
_diffrn_reflns_av_sigmaI/netI 0.0777
_diffrn_reflns_limit_h_max 12
_diffrn_reflns_limit_h_min -11
_diffrn_reflns_limit_k_max 10
_diffrn_reflns_limit_k_min -15
_diffrn_reflns_limit_l_max 22
_diffrn_reflns_limit_l_min -22
_diffrn_reflns_number 12678
_diffrn_reflns_theta_full 27.83
_diffrn_reflns_theta_max 27.83
_diffrn_reflns_theta_min 1.85
_diffrn_standards_decay_% 0
_diffrn_standards_interval_count 0
_diffrn_standards_interval_time 0
_diffrn_standards_number 0
_exptl_absorpt_coefficient_mu 0.643
_exptl_absorpt_correction_T_max 0.9268
_exptl_absorpt_correction_T_min 0.8930
_exptl_absorpt_correction_type multi-scan
_exptl_absorpt_process_details sadabs
_exptl_crystal_colour yellow
_exptl_crystal_density_diffrn 1.543
_exptl_crystal_density_meas ?
_exptl_crystal_density_method none
_exptl_crystal_description block
_exptl_crystal_F_000 882
_exptl_crystal_size_max 0.18
_exptl_crystal_size_mid 0.15
_exptl_crystal_size_min 0.12
_refine_diff_density_max 0.499
_refine_diff_density_min -0.498
_refine_diff_density_rms 0.067
_refine_ls_extinction_method none
_refine_ls_goodness_of_fit_ref 0.947
_refine_ls_hydrogen_treatment constr
_refine_ls_matrix_type full
_refine_ls_number_parameters 533
_refine_ls_number_reflns 8598
_refine_ls_number_restraints 1
_refine_ls_restrained_S_all 0.948
_refine_ls_R_factor_all 0.0880
_refine_ls_R_factor_gt 0.0419
_refine_ls_shift/su_max 0.003
_refine_ls_shift/su_mean 0.000
_refine_ls_structure_factor_coef Fsqd
_refine_ls_weighting_details 'calc w=1/[\s^2^(Fo^2^)+(0.0414P)^2^+0.0000P] where P=(Fo^2^+2Fc^2^)/3'
_refine_ls_weighting_scheme calc
_refine_ls_wR_factor_gt 0.0840
_refine_ls_wR_factor_ref 0.0955
_reflns_number_gt 5209
_reflns_number_total 8598
_reflns_threshold_expression i>2sigma(I)
_cod_data_source_file b923516g.txt
_cod_data_source_block 2
_cod_depositor_comments
;
The following automatic conversions were performed:

'_symmetry_cell_setting' value 'Triclinic' changed to 'triclinic'
according to /home/saulius/struct/CIF-dictionaries/cif_core.dic
dictionary named 'cif_core.dic' version 2.4.2 from 2011-04-26.

Automatic conversion script
Id: cif_fix_values 1891 2012-01-12 08:04:46Z andrius 

The following automatic conversions were performed:

'_exptl_crystal_density_meas' value 'not measured' was changed to '?'
- the value is perceived as not measured.

Automatic conversion script
Id: cif_fix_values 3008 2015-01-20 13:52:24Z robertas 
;
_cod_original_cell_volume 1873.0(4)
_cod_original_sg_symbol_H-M P-1
_cod_database_code 7212250

loop_
_symmetry_equiv_pos_as_xyz
'x, y, z'
'-x, -y, -z'

loop_
_atom_site_label
_atom_site_type_symbol
_atom_site_fract_x
_atom_site_fract_y
_atom_site_fract_z
_atom_site_U_iso_or_equiv
_atom_site_adp_type
_atom_site_occupancy
_atom_site_symmetry_multiplicity
_atom_site_calc_flag
_atom_site_refinement_flags
Cd1 Cd 0.40925(3) 1.15300(2) 1.258549(14) 0.04531(10) Uani 1 1 d .
N1 N 0.4303(3) 1.1556(2) 1.12235(15) 0.0472(7) Uani 1 1 d .
N2 N 0.2183(3) 1.0062(2) 1.15348(16) 0.0505(7) Uani 1 1 d .
N3 N 0.2466(3) 1.2784(2) 1.26329(16) 0.0495(7) Uani 1 1 d .
N4 N 0.3346(3) 1.1791(2) 1.38283(14) 0.0412(6) Uani 1 1 d .
O1 O 0.6874(3) 1.5152(2) 1.33393(14) 0.0574(6) Uani 1 1 d .
O2 O 0.5840(2) 1.3275(2) 1.30572(13) 0.0527(6) Uani 1 1 d .
O3 O 0.7727(2) 0.4728(2) 1.20172(14) 0.0519(6) Uani 1 1 d D
H3 H 0.7395 0.4926 1.2429 0.078 Uiso 1 1 calc RD
O4 O 0.8562(3) 0.5582(2) 1.11629(16) 0.0760(8) Uani 1 1 d .
O5 O 0.5520(3) 1.0292(2) 1.24995(15) 0.0665(7) Uani 1 1 d .
O6 O 0.4122(4) 0.9324(3) 1.3110(2) 0.1042(11) Uani 1 1 d .
C1 C 0.7882(3) 0.5573(3) 1.16875(19) 0.0438(8) Uani 1 1 d .
C2 C 0.7164(4) 0.6564(3) 1.19913(18) 0.0421(8) Uani 1 1 d .
C3 C 0.7974(4) 0.7617(3) 1.25716(19) 0.0465(8) Uani 1 1 d .
C4 C 0.9457(4) 0.7771(4) 1.2929(2) 0.0585(10) Uani 1 1 d .
H4A H 0.9905 0.7159 1.2769 0.070 Uiso 1 1 calc R
C5 C 1.0208(5) 0.8805(4) 1.3501(3) 0.0791(13) Uani 1 1 d .
H5A H 1.1162 0.8891 1.3742 0.095 Uiso 1 1 calc R
C6 C 0.9551(6) 0.9746(4) 1.3729(3) 0.0795(13) Uani 1 1 d .
H6A H 1.0084 1.0455 1.4113 0.095 Uiso 1 1 calc R
C7 C 0.8164(5) 0.9644(3) 1.3404(2) 0.0705(12) Uani 1 1 d .
H7A H 0.7763 1.0286 1.3565 0.085 Uiso 1 1 calc R
C8 C 0.7304(4) 0.8584(3) 1.28243(19) 0.0513(9) Uani 1 1 d .
C9 C 0.5835(4) 0.8420(3) 1.25076(19) 0.0497(9) Uani 1 1 d .
C10 C 0.5017(4) 0.7344(3) 1.19654(19) 0.0470(8) Uani 1 1 d .
C11 C 0.3507(4) 0.7125(4) 1.1621(2) 0.0609(10) Uani 1 1 d .
H11A H 0.3029 0.7714 1.1791 0.073 Uiso 1 1 calc R
C12 C 0.2778(4) 0.6099(4) 1.1062(3) 0.0695(11) Uani 1 1 d .
H12A H 0.1806 0.5992 1.0855 0.083 Uiso 1 1 calc R
C13 C 0.3439(4) 0.5182(4) 1.0783(2) 0.0651(10) Uani 1 1 d .
H13A H 0.2916 0.4477 1.0390 0.078 Uiso 1 1 calc R
C14 C 0.4858(4) 0.5332(3) 1.1092(2) 0.0534(9) Uani 1 1 d .
H14A H 0.5292 0.4717 1.0908 0.064 Uiso 1 1 calc R
C15 C 0.5702(4) 0.6402(3) 1.16875(19) 0.0431(8) Uani 1 1 d .
C16 C 0.5141(5) 0.9438(3) 1.2749(2) 0.0649(11) Uani 1 1 d .
C17 C 0.1154(4) 0.9327(4) 1.1675(2) 0.0650(11) Uani 1 1 d .
H17A H 0.1089 0.9420 1.2225 0.078 Uiso 1 1 calc R
C18 C 0.0164(4) 0.8423(4) 1.1051(3) 0.0811(13) Uani 1 1 d .
H18A H -0.0527 0.7914 1.1182 0.097 Uiso 1 1 calc R
C19 C 0.0223(4) 0.8296(4) 1.0248(3) 0.0831(13) Uani 1 1 d .
H19A H -0.0430 0.7697 0.9820 0.100 Uiso 1 1 calc R
C20 C 0.1271(4) 0.9070(4) 1.0060(2) 0.0630(10) Uani 1 1 d .
C21 C 0.1412(5) 0.8993(4) 0.9234(2) 0.0798(13) Uani 1 1 d .
H21A H 0.0762 0.8420 0.8788 0.096 Uiso 1 1 calc R
C22 C 0.2453(5) 0.9725(4) 0.9081(2) 0.0762(13) Uani 1 1 d .
H22A H 0.2518 0.9650 0.8534 0.091 Uiso 1 1 calc R
C23 C 0.3465(4) 1.0617(3) 0.9746(2) 0.0519(9) Uani 1 1 d .
C24 C 0.4598(4) 1.1378(3) 0.9619(2) 0.0642(11) Uani 1 1 d .
H24A H 0.4713 1.1314 0.9080 0.077 Uiso 1 1 calc R
C25 C 0.5525(5) 1.2204(3) 1.0275(2) 0.0674(11) Uani 1 1 d .
H25A H 0.6269 1.2725 1.0194 0.081 Uiso 1 1 calc R
C26 C 0.5346(4) 1.2261(3) 1.1074(2) 0.0572(10) Uani 1 1 d .
H26A H 0.5995 1.2825 1.1525 0.069 Uiso 1 1 calc R
C27 C 0.3364(4) 1.0729(3) 1.05697(19) 0.0434(8) Uani 1 1 d .
C28 C 0.2239(4) 0.9943(3) 1.07282(19) 0.0463(8) Uani 1 1 d .
C29 C 0.2044(4) 1.3278(3) 1.2063(2) 0.0650(10) Uani 1 1 d .
H29A H 0.2451 1.3180 1.1602 0.078 Uiso 1 1 calc R
C30 C 0.1020(5) 1.3935(4) 1.2122(3) 0.0844(14) Uani 1 1 d .
H30A H 0.0733 1.4256 1.1703 0.101 Uiso 1 1 calc R
C31 C 0.0445(5) 1.4102(4) 1.2801(3) 0.0854(14) Uani 1 1 d .
H31A H -0.0245 1.4538 1.2846 0.102 Uiso 1 1 calc R
C32 C 0.0873(4) 1.3631(3) 1.3429(3) 0.0623(10) Uani 1 1 d .
C33 C 0.0345(4) 1.3797(4) 1.4167(3) 0.0762(13) Uani 1 1 d .
H33A H -0.0367 1.4209 1.4229 0.091 Uiso 1 1 calc R
C34 C 0.0846(4) 1.3377(4) 1.4773(3) 0.0746(13) Uani 1 1 d .
H34A H 0.0500 1.3525 1.5257 0.090 Uiso 1 1 calc R
C35 C 0.1907(4) 1.2701(3) 1.4696(2) 0.0533(9) Uani 1 1 d .
C36 C 0.2472(4) 1.2260(3) 1.5316(2) 0.0664(11) Uani 1 1 d .
H36A H 0.2187 1.2419 1.5819 0.080 Uiso 1 1 calc R
C37 C 0.3427(5) 1.1605(3) 1.5187(2) 0.0663(11) Uani 1 1 d .
H37A H 0.3809 1.1306 1.5600 0.080 Uiso 1 1 calc R
C38 C 0.3845(4) 1.1374(3) 1.44311(19) 0.0540(9) Uani 1 1 d .
H38A H 0.4499 1.0909 1.4346 0.065 Uiso 1 1 calc R
C39 C 0.2400(3) 1.2469(3) 1.39519(18) 0.0408(8) Uani 1 1 d .
C40 C 0.1896(3) 1.2960(3) 1.3318(2) 0.0455(8) Uani 1 1 d .
C41 C 0.6110(3) 1.4323(3) 1.34900(18) 0.0393(7) Uani 1 1 d .
C42 C 0.5518(3) 1.4666(3) 1.42701(17) 0.0372(7) Uani 1 1 d .
C43 C 0.5936(3) 1.4228(3) 1.49347(18) 0.0371(7) Uani 1 1 d .
C44 C 0.6873(3) 1.3452(3) 1.4898(2) 0.0473(8) Uani 1 1 d .
H44A H 0.7216 1.3215 1.4419 0.057 Uiso 1 1 calc R
C45 C 0.7277(4) 1.3051(3) 1.5546(2) 0.0589(10) Uani 1 1 d .
H45A H 0.7905 1.2556 1.5513 0.071 Uiso 1 1 calc R
C46 C 0.6747(4) 1.3383(3) 1.6271(2) 0.0612(10) Uani 1 1 d .
H46A H 0.7013 1.3091 1.6710 0.073 Uiso 1 1 calc R
C47 C 0.5868(4) 1.4111(3) 1.63361(19) 0.0488(8) Uani 1 1 d .
H47A H 0.5548 1.4325 1.6826 0.059 Uiso 1 1 calc R
C48 C 0.4600(3) 1.5426(3) 1.43224(17) 0.0368(7) Uani 1 1 d .

loop_
_atom_site_aniso_label
_atom_site_aniso_U_11
_atom_site_aniso_U_22
_atom_site_aniso_U_33
_atom_site_aniso_U_23
_atom_site_aniso_U_13
_atom_site_aniso_U_12
Cd1 0.06491(18) 0.04221(15) 0.03743(14) 0.01422(11) 0.02359(11) 0.01999(12)
N1 0.0712(19) 0.0374(16) 0.0408(15) 0.0152(13) 0.0266(15) 0.0144(15)
N2 0.0612(18) 0.0509(18) 0.0481(16) 0.0197(14) 0.0261(14) 0.0152(15)
N3 0.0547(18) 0.0496(18) 0.0407(15) 0.0111(14) 0.0041(14) 0.0138(15)
N4 0.0512(16) 0.0401(16) 0.0369(14) 0.0122(12) 0.0170(13) 0.0146(14)
O1 0.0778(17) 0.0438(15) 0.0550(14) 0.0172(12) 0.0311(13) 0.0067(13)
O2 0.0667(16) 0.0421(15) 0.0506(14) 0.0099(12) 0.0231(12) 0.0137(12)
O3 0.0645(16) 0.0473(14) 0.0557(15) 0.0219(12) 0.0232(12) 0.0251(12)
O4 0.102(2) 0.079(2) 0.0711(17) 0.0328(15) 0.0523(17) 0.0389(17)
O5 0.098(2) 0.0482(16) 0.0704(17) 0.0291(14) 0.0308(15) 0.0332(15)
O6 0.162(3) 0.082(2) 0.107(2) 0.0358(19) 0.087(2) 0.063(2)
C1 0.048(2) 0.047(2) 0.0404(18) 0.0186(16) 0.0108(16) 0.0118(17)
C2 0.057(2) 0.040(2) 0.0396(17) 0.0205(16) 0.0190(16) 0.0174(17)
C3 0.064(2) 0.042(2) 0.0391(18) 0.0197(16) 0.0145(17) 0.0110(18)
C4 0.064(3) 0.059(3) 0.053(2) 0.025(2) 0.0104(19) 0.005(2)
C5 0.081(3) 0.080(3) 0.069(3) 0.034(3) 0.006(2) -0.008(3)
C6 0.115(4) 0.046(3) 0.058(3) 0.014(2) 0.008(3) -0.017(3)
C7 0.114(4) 0.038(2) 0.053(2) 0.0106(19) 0.018(2) 0.006(2)
C8 0.087(3) 0.035(2) 0.0356(18) 0.0157(16) 0.0196(19) 0.010(2)
C9 0.081(3) 0.047(2) 0.0381(18) 0.0235(17) 0.0260(18) 0.030(2)
C10 0.070(2) 0.044(2) 0.0411(18) 0.0245(17) 0.0204(18) 0.0228(19)
C11 0.077(3) 0.069(3) 0.060(2) 0.035(2) 0.027(2) 0.042(2)
C12 0.061(3) 0.074(3) 0.079(3) 0.034(3) 0.012(2) 0.018(2)
C13 0.066(3) 0.062(3) 0.061(2) 0.018(2) 0.005(2) 0.010(2)
C14 0.065(2) 0.045(2) 0.051(2) 0.0130(18) 0.0158(18) 0.0155(19)
C15 0.059(2) 0.042(2) 0.0390(18) 0.0196(16) 0.0199(16) 0.0188(18)
C16 0.110(3) 0.055(3) 0.049(2) 0.0230(19) 0.034(2) 0.042(2)
C17 0.068(3) 0.068(3) 0.067(2) 0.029(2) 0.029(2) 0.009(2)
C18 0.065(3) 0.084(3) 0.087(3) 0.029(3) 0.022(2) -0.007(3)
C19 0.066(3) 0.089(4) 0.078(3) 0.020(3) 0.010(2) -0.007(3)
C20 0.063(2) 0.065(3) 0.054(2) 0.012(2) 0.008(2) 0.012(2)
C21 0.084(3) 0.095(4) 0.041(2) 0.010(2) -0.003(2) 0.004(3)
C22 0.096(3) 0.096(4) 0.035(2) 0.018(2) 0.012(2) 0.025(3)
C23 0.073(2) 0.055(2) 0.0373(19) 0.0202(17) 0.0184(18) 0.022(2)
C24 0.104(3) 0.062(3) 0.044(2) 0.027(2) 0.034(2) 0.029(2)
C25 0.103(3) 0.054(2) 0.063(2) 0.028(2) 0.049(2) 0.017(2)
C26 0.081(3) 0.046(2) 0.049(2) 0.0151(17) 0.0286(19) 0.011(2)
C27 0.059(2) 0.0401(19) 0.0379(18) 0.0151(16) 0.0149(16) 0.0202(18)
C28 0.054(2) 0.048(2) 0.0434(19) 0.0165(17) 0.0168(17) 0.0187(18)
C29 0.079(3) 0.054(2) 0.055(2) 0.014(2) -0.003(2) 0.020(2)
C30 0.100(4) 0.069(3) 0.072(3) 0.018(3) -0.024(3) 0.034(3)
C31 0.066(3) 0.074(3) 0.096(4) 0.004(3) -0.016(3) 0.033(3)
C32 0.042(2) 0.053(2) 0.076(3) -0.001(2) 0.0013(19) 0.0144(19)
C33 0.048(2) 0.069(3) 0.102(3) -0.001(3) 0.031(2) 0.022(2)
C34 0.064(3) 0.065(3) 0.086(3) -0.003(2) 0.044(2) 0.007(2)
C35 0.056(2) 0.038(2) 0.058(2) -0.0015(17) 0.0317(18) -0.0019(17)
C36 0.099(3) 0.052(2) 0.044(2) 0.0081(19) 0.036(2) -0.003(2)
C37 0.106(3) 0.050(2) 0.043(2) 0.0174(18) 0.023(2) 0.010(2)
C38 0.079(3) 0.047(2) 0.0391(19) 0.0154(17) 0.0148(18) 0.016(2)
C39 0.0431(19) 0.0309(17) 0.0406(17) -0.0005(14) 0.0151(15) 0.0015(15)
C40 0.0364(18) 0.042(2) 0.0477(19) -0.0012(16) 0.0043(15) 0.0097(16)
C41 0.0462(19) 0.0364(19) 0.0357(17) 0.0108(15) 0.0096(15) 0.0113(16)
C42 0.0405(18) 0.0332(17) 0.0371(16) 0.0119(14) 0.0088(14) 0.0051(15)
C43 0.0400(18) 0.0331(17) 0.0396(17) 0.0133(14) 0.0099(14) 0.0078(15)
C44 0.048(2) 0.053(2) 0.0493(19) 0.0222(17) 0.0162(16) 0.0204(18)
C45 0.064(2) 0.065(3) 0.067(2) 0.036(2) 0.022(2) 0.032(2)
C46 0.073(3) 0.069(3) 0.057(2) 0.038(2) 0.013(2) 0.030(2)
C47 0.060(2) 0.053(2) 0.0385(18) 0.0184(17) 0.0121(16) 0.0176(19)
C48 0.0405(18) 0.0329(17) 0.0362(16) 0.0128(14) 0.0075(14) 0.0039(15)

loop_
_atom_type_symbol
_atom_type_description
_atom_type_scat_dispersion_real
_atom_type_scat_dispersion_imag
_atom_type_scat_source
C C 0.0033 0.0016 'International Tables Vol C Tables 4.2.6.8 and 6.1.1.4'
H H 0.0000 0.0000 'International Tables Vol C Tables 4.2.6.8 and 6.1.1.4'
N N 0.0061 0.0033 'International Tables Vol C Tables 4.2.6.8 and 6.1.1.4'
O O 0.0106 0.0060 'International Tables Vol C Tables 4.2.6.8 and 6.1.1.4'
Cd Cd -0.8075 1.2024 'International Tables Vol C Tables 4.2.6.8 and 6.1.1.4'

loop_
_geom_angle_atom_site_label_1
_geom_angle_atom_site_label_2
_geom_angle_atom_site_label_3
_geom_angle
_geom_angle_site_symmetry_1
_geom_angle_site_symmetry_3
O5 Cd1 N4 109.57(9) . .
O5 Cd1 O2 97.99(9) . .
N4 Cd1 O2 95.04(8) . .
O5 Cd1 N1 87.39(9) . .
N4 Cd1 N1 162.68(9) . .
O2 Cd1 N1 85.75(9) . .
O5 Cd1 N3 177.19(10) . .
N4 Cd1 N3 71.00(9) . .
O2 Cd1 N3 84.66(9) . .
N1 Cd1 N3 91.89(9) . .
O5 Cd1 N2 91.57(10) . .
N4 Cd1 N2 105.77(9) . .
O2 Cd1 N2 152.71(8) . .
N1 Cd1 N2 69.14(9) . .
N3 Cd1 N2 85.63(9) . .
C26 N1 C27 118.5(3) . .
C26 N1 Cd1 123.7(2) . .
C27 N1 Cd1 117.5(2) . .
C17 N2 C28 117.5(3) . .
C17 N2 Cd1 126.0(2) . .
C28 N2 Cd1 116.3(2) . .
C29 N3 C40 118.2(3) . .
C29 N3 Cd1 127.1(2) . .
C40 N3 Cd1 114.6(2) . .
C38 N4 C39 118.8(3) . .
C38 N4 Cd1 124.3(2) . .
C39 N4 Cd1 116.80(19) . .
C41 O2 Cd1 143.3(2) . .
C1 O3 H3 109.5 . .
C16 O5 Cd1 114.8(2) . .
O4 C1 O3 122.2(3) . .
O4 C1 C2 120.9(3) . .
O3 C1 C2 116.9(3) . .
C3 C2 C15 121.3(3) . .
C3 C2 C1 119.3(3) . .
C15 C2 C1 119.3(3) . .
C2 C3 C4 122.0(3) . .
C2 C3 C8 119.2(3) . .
C4 C3 C8 118.8(3) . .
C5 C4 C3 120.4(4) . .
C5 C4 H4A 119.8 . .
C3 C4 H4A 119.8 . .
C4 C5 C6 120.2(4) . .
C4 C5 H5A 119.9 . .
C6 C5 H5A 119.9 . .
C7 C6 C5 121.4(4) . .
C7 C6 H6A 119.3 . .
C5 C6 H6A 119.3 . .
C6 C7 C8 121.6(4) . .
C6 C7 H7A 119.2 . .
C8 C7 H7A 119.2 . .
C9 C8 C7 123.3(4) . .
C9 C8 C3 119.1(3) . .
C7 C8 C3 117.6(4) . .
C10 C9 C8 121.4(3) . .
C10 C9 C16 119.4(4) . .
C8 C9 C16 119.2(4) . .
C9 C10 C15 119.3(3) . .
C9 C10 C11 123.7(3) . .
C15 C10 C11 116.9(3) . .
C12 C11 C10 121.8(3) . .
C12 C11 H11A 119.1 . .
C10 C11 H11A 119.1 . .
C11 C12 C13 121.7(4) . .
C11 C12 H12A 119.2 . .
C13 C12 H12A 119.2 . .
C14 C13 C12 119.3(4) . .
C14 C13 H13A 120.4 . .
C12 C13 H13A 120.4 . .
C13 C14 C15 122.1(3) . .
C13 C14 H14A 119.0 . .
C15 C14 H14A 119.0 . .
C2 C15 C14 122.0(3) . .
C2 C15 C10 119.6(3) . .
C14 C15 C10 118.3(3) . .
O5 C16 O6 124.1(4) . .
O5 C16 C9 116.9(3) . .
O6 C16 C9 118.6(3) . .
N2 C17 C18 123.9(4) . .
N2 C17 H17A 118.1 . .
C18 C17 H17A 118.1 . .
C19 C18 C17 118.7(4) . .
C19 C18 H18A 120.7 . .
C17 C18 H18A 120.7 . .
C18 C19 C20 119.9(4) . .
C18 C19 H19A 120.0 . .
C20 C19 H19A 120.0 . .
C28 C20 C19 117.6(3) . .
C28 C20 C21 119.0(4) . .
C19 C20 C21 123.4(4) . .
C22 C21 C20 121.6(4) . .
C22 C21 H21A 119.2 . .
C20 C21 H21A 119.2 . .
C21 C22 C23 120.9(3) . .
C21 C22 H22A 119.6 . .
C23 C22 H22A 119.6 . .
C24 C23 C27 117.6(3) . .
C24 C23 C22 122.9(3) . .
C27 C23 C22 119.5(3) . .
C25 C24 C23 120.2(3) . .
C25 C24 H24A 119.9 . .
C23 C24 H24A 119.9 . .
C24 C25 C26 118.6(4) . .
C24 C25 H25A 120.7 . .
C26 C25 H25A 120.7 . .
N1 C26 C25 123.3(4) . .
N1 C26 H26A 118.4 . .
C25 C26 H26A 118.4 . .
N1 C27 C23 121.8(3) . .
N1 C27 C28 118.9(3) . .
C23 C27 C28 119.3(3) . .
N2 C28 C20 122.4(3) . .
N2 C28 C27 117.9(3) . .
C20 C28 C27 119.7(3) . .
N3 C29 C30 122.9(4) . .
N3 C29 H29A 118.6 . .
C30 C29 H29A 118.6 . .
C31 C30 C29 118.8(4) . .
C31 C30 H30A 120.6 . .
C29 C30 H30A 120.6 . .
C30 C31 C32 120.9(4) . .
C30 C31 H31A 119.6 . .
C32 C31 H31A 119.6 . .
C31 C32 C40 116.9(4) . .
C31 C32 C33 123.9(4) . .
C40 C32 C33 119.2(4) . .
C34 C33 C32 121.6(4) . .
C34 C33 H33A 119.2 . .
C32 C33 H33A 119.2 . .
C33 C34 C35 121.4(4) . .
C33 C34 H34A 119.3 . .
C35 C34 H34A 119.3 . .
C36 C35 C39 118.2(3) . .
C36 C35 C34 123.3(3) . .
C39 C35 C34 118.5(4) . .
C37 C36 C35 119.9(3) . .
C37 C36 H36A 120.1 . .
C35 C36 H36A 120.1 . .
C36 C37 C38 119.4(4) . .
C36 C37 H37A 120.3 . .
C38 C37 H37A 120.3 . .
N4 C38 C37 122.6(3) . .
N4 C38 H38A 118.7 . .
C37 C38 H38A 118.7 . .
N4 C39 C35 121.0(3) . .
N4 C39 C40 119.2(3) . .
C35 C39 C40 119.7(3) . .
N3 C40 C32 122.3(3) . .
N3 C40 C39 118.2(3) . .
C32 C40 C39 119.5(3) . .
O2 C41 O1 124.3(3) . .
O2 C41 C42 120.0(3) . .
O1 C41 C42 115.8(3) . .
C48 C42 C43 121.0(3) . .
C48 C42 C41 119.6(3) . .
C43 C42 C41 119.4(3) . .
C42 C43 C44 122.1(3) . .
C42 C43 C48 119.2(3) . 2_688
C44 C43 C48 118.7(3) . 2_688
C45 C44 C43 121.3(3) . .
C45 C44 H44A 119.3 . .
C43 C44 H44A 119.3 . .
C44 C45 C46 120.1(3) . .
C44 C45 H45A 120.0 . .
C46 C45 H45A 120.0 . .
C47 C46 C45 120.8(3) . .
C47 C46 H46A 119.6 . .
C45 C46 H46A 119.6 . .
C46 C47 C48 122.2(3) . 2_688
C46 C47 H47A 118.9 . .
C48 C47 H47A 118.9 2_688 .
C42 C48 C47 123.3(3) . 2_688
C42 C48 C43 119.8(3) . 2_688
C47 C48 C43 116.9(3) 2_688 2_688

loop_
_geom_bond_atom_site_label_1
_geom_bond_atom_site_label_2
_geom_bond_distance
_geom_bond_site_symmetry_2
Cd1 O5 2.217(2) .
Cd1 N4 2.320(2) .
Cd1 O2 2.323(2) .
Cd1 N1 2.379(2) .
Cd1 N3 2.384(3) .
Cd1 N2 2.422(3) .
N1 C26 1.317(4) .
N1 C27 1.351(4) .
N2 C17 1.322(4) .
N2 C28 1.358(4) .
N3 C29 1.320(4) .
N3 C40 1.361(4) .
N4 C38 1.325(4) .
N4 C39 1.348(4) .
O1 C41 1.255(4) .
O2 C41 1.243(4) .
O3 C1 1.294(4) .
O3 H3 0.8200 .
O4 C1 1.203(3) .
O5 C16 1.244(4) .
O6 C16 1.264(4) .
C1 C2 1.514(4) .
C2 C3 1.394(4) .
C2 C15 1.397(4) .
C3 C4 1.435(5) .
C3 C8 1.445(5) .
C4 C5 1.358(5) .
C4 H4A 0.9300 .
C5 C6 1.405(6) .
C5 H5A 0.9300 .
C6 C7 1.348(6) .
C6 H6A 0.9300 .
C7 C8 1.413(5) .
C7 H7A 0.9300 .
C8 C9 1.406(5) .
C9 C10 1.391(5) .
C9 C16 1.508(5) .
C10 C15 1.437(4) .
C10 C11 1.445(5) .
C11 C12 1.338(5) .
C11 H11A 0.9300 .
C12 C13 1.399(5) .
C12 H12A 0.9300 .
C13 C14 1.361(5) .
C13 H13A 0.9300 .
C14 C15 1.426(5) .
C14 H14A 0.9300 .
C17 C18 1.389(5) .
C17 H17A 0.9300 .
C18 C19 1.352(5) .
C18 H18A 0.9300 .
C19 C20 1.402(5) .
C19 H19A 0.9300 .
C20 C28 1.398(5) .
C20 C21 1.422(5) .
C21 C22 1.337(5) .
C21 H21A 0.9300 .
C22 C23 1.423(5) .
C22 H22A 0.9300 .
C23 C24 1.399(5) .
C23 C27 1.399(4) .
C24 C25 1.349(5) .
C24 H24A 0.9300 .
C25 C26 1.391(4) .
C25 H25A 0.9300 .
C26 H26A 0.9300 .
C27 C28 1.436(4) .
C29 C30 1.386(5) .
C29 H29A 0.9300 .
C30 C31 1.355(6) .
C30 H30A 0.9300 .
C31 C32 1.385(6) .
C31 H31A 0.9300 .
C32 C40 1.403(4) .
C32 C33 1.420(5) .
C33 C34 1.333(6) .
C33 H33A 0.9300 .
C34 C35 1.434(5) .
C34 H34A 0.9300 .
C35 C36 1.389(5) .
C35 C39 1.410(4) .
C36 C37 1.338(5) .
C36 H36A 0.9300 .
C37 C38 1.392(5) .
C37 H37A 0.9300 .
C38 H38A 0.9300 .
C39 C40 1.430(4) .
C41 C42 1.527(4) .
C42 C48 1.392(4) .
C42 C43 1.409(4) .
C43 C44 1.422(4) .
C43 C48 1.441(4) 2_688
C44 C45 1.353(4) .
C44 H44A 0.9300 .
C45 C46 1.410(5) .
C45 H45A 0.9300 .
C46 C47 1.334(5) .
C46 H46A 0.9300 .
C47 C48 1.432(4) 2_688
C47 H47A 0.9300 .
C48 C47 1.432(4) 2_688
C48 C43 1.441(4) 2_688

loop_
_geom_torsion_atom_site_label_1
_geom_torsion_atom_site_label_2
_geom_torsion_atom_site_label_3
_geom_torsion_atom_site_label_4
_geom_torsion
_geom_torsion_site_symmetry_1
_geom_torsion_site_symmetry_4
O5 Cd1 N1 C26 -85.8(3) . .
N4 Cd1 N1 C26 105.7(4) . .
O2 Cd1 N1 C26 12.4(3) . .
N3 Cd1 N1 C26 96.9(3) . .
N2 Cd1 N1 C26 -178.5(3) . .
O5 Cd1 N1 C27 88.3(2) . .
N4 Cd1 N1 C27 -80.1(4) . .
O2 Cd1 N1 C27 -173.4(2) . .
N3 Cd1 N1 C27 -88.9(2) . .
N2 Cd1 N1 C27 -4.3(2) . .
O5 Cd1 N2 C17 92.9(3) . .
N4 Cd1 N2 C17 -17.9(3) . .
O2 Cd1 N2 C17 -156.2(3) . .
N1 Cd1 N2 C17 179.5(3) . .
N3 Cd1 N2 C17 -86.8(3) . .
O5 Cd1 N2 C28 -82.7(2) . .
N4 Cd1 N2 C28 166.5(2) . .
O2 Cd1 N2 C28 28.2(3) . .
N1 Cd1 N2 C28 3.9(2) . .
N3 Cd1 N2 C28 97.6(2) . .
O5 Cd1 N3 C29 -78.6(19) . .
N4 Cd1 N3 C29 179.3(3) . .
O2 Cd1 N3 C29 82.1(3) . .
N1 Cd1 N3 C29 -3.5(3) . .
N2 Cd1 N3 C29 -72.4(3) . .
O5 Cd1 N3 C40 99.1(18) . .
N4 Cd1 N3 C40 -3.0(2) . .
O2 Cd1 N3 C40 -100.2(2) . .
N1 Cd1 N3 C40 174.2(2) . .
N2 Cd1 N3 C40 105.3(2) . .
O5 Cd1 N4 C38 7.6(3) . .
O2 Cd1 N4 C38 -92.7(3) . .
N1 Cd1 N4 C38 175.4(3) . .
N3 Cd1 N4 C38 -175.3(3) . .
N2 Cd1 N4 C38 105.1(3) . .
O5 Cd1 N4 C39 -176.2(2) . .
O2 Cd1 N4 C39 83.5(2) . .
N1 Cd1 N4 C39 -8.4(4) . .
N3 Cd1 N4 C39 0.9(2) . .
N2 Cd1 N4 C39 -78.7(2) . .
O5 Cd1 O2 C41 -149.3(3) . .
N4 Cd1 O2 C41 -38.7(3) . .
N1 Cd1 O2 C41 124.0(3) . .
N3 Cd1 O2 C41 31.7(3) . .
N2 Cd1 O2 C41 101.3(4) . .
N4 Cd1 O5 C16 40.5(3) . .
O2 Cd1 O5 C16 138.8(3) . .
N1 Cd1 O5 C16 -135.9(3) . .
N3 Cd1 O5 C16 -60.7(19) . .
N2 Cd1 O5 C16 -66.9(3) . .
O4 C1 C2 C3 -79.2(4) . .
O3 C1 C2 C3 100.8(3) . .
O4 C1 C2 C15 101.1(4) . .
O3 C1 C2 C15 -78.9(4) . .
C15 C2 C3 C4 175.9(3) . .
C1 C2 C3 C4 -3.7(4) . .
C15 C2 C3 C8 -3.8(4) . .
C1 C2 C3 C8 176.5(3) . .
C2 C3 C4 C5 -179.2(3) . .
C8 C3 C4 C5 0.6(5) . .
C3 C4 C5 C6 -1.8(5) . .
C4 C5 C6 C7 1.4(6) . .
C5 C6 C7 C8 0.5(6) . .
C6 C7 C8 C9 176.2(3) . .
C6 C7 C8 C3 -1.7(5) . .
C2 C3 C8 C9 2.9(4) . .
C4 C3 C8 C9 -176.8(3) . .
C2 C3 C8 C7 -179.1(3) . .
C4 C3 C8 C7 1.2(4) . .
C7 C8 C9 C10 -177.2(3) . .
C3 C8 C9 C10 0.7(4) . .
C7 C8 C9 C16 4.0(5) . .
C3 C8 C9 C16 -178.1(3) . .
C8 C9 C10 C15 -3.5(4) . .
C16 C9 C10 C15 175.4(3) . .
C8 C9 C10 C11 -179.9(3) . .
C16 C9 C10 C11 -1.1(4) . .
C9 C10 C11 C12 176.0(3) . .
C15 C10 C11 C12 -0.6(5) . .
C10 C11 C12 C13 0.0(6) . .
C11 C12 C13 C14 0.6(6) . .
C12 C13 C14 C15 -0.6(5) . .
C3 C2 C15 C14 179.8(3) . .
C1 C2 C15 C14 -0.5(4) . .
C3 C2 C15 C10 1.1(4) . .
C1 C2 C15 C10 -179.2(3) . .
C13 C14 C15 C2 -178.7(3) . .
C13 C14 C15 C10 0.0(5) . .
C9 C10 C15 C2 2.6(4) . .
C11 C10 C15 C2 179.3(3) . .
C9 C10 C15 C14 -176.1(3) . .
C11 C10 C15 C14 0.6(4) . .
Cd1 O5 C16 O6 -7.6(5) . .
Cd1 O5 C16 C9 164.8(3) . .
C10 C9 C16 O5 -113.1(4) . .
C8 C9 C16 O5 65.7(4) . .
C10 C9 C16 O6 59.7(5) . .
C8 C9 C16 O6 -121.5(4) . .
C28 N2 C17 C18 2.2(6) . .
Cd1 N2 C17 C18 -173.4(3) . .
N2 C17 C18 C19 -1.7(7) . .
C17 C18 C19 C20 0.0(7) . .
C18 C19 C20 C28 1.0(6) . .
C18 C19 C20 C21 179.6(4) . .
C28 C20 C21 C22 0.8(6) . .
C19 C20 C21 C22 -177.8(4) . .
C20 C21 C22 C23 -0.2(7) . .
C21 C22 C23 C24 178.0(4) . .
C21 C22 C23 C27 -0.1(6) . .
C27 C23 C24 C25 -1.7(5) . .
C22 C23 C24 C25 -179.8(4) . .
C23 C24 C25 C26 1.5(6) . .
C27 N1 C26 C25 0.5(5) . .
Cd1 N1 C26 C25 174.6(3) . .
C24 C25 C26 N1 -0.8(6) . .
C26 N1 C27 C23 -0.8(5) . .
Cd1 N1 C27 C23 -175.2(2) . .
C26 N1 C27 C28 178.9(3) . .
Cd1 N1 C27 C28 4.5(4) . .
C24 C23 C27 N1 1.4(5) . .
C22 C23 C27 N1 179.6(3) . .
C24 C23 C27 C28 -178.3(3) . .
C22 C23 C27 C28 -0.1(5) . .
C17 N2 C28 C20 -1.0(5) . .
Cd1 N2 C28 C20 175.0(3) . .
C17 N2 C28 C27 -179.3(3) . .
Cd1 N2 C28 C27 -3.3(4) . .
C19 C20 C28 N2 -0.5(5) . .
C21 C20 C28 N2 -179.2(3) . .
C19 C20 C28 C27 177.7(3) . .
C21 C20 C28 C27 -1.0(5) . .
N1 C27 C28 N2 -0.7(4) . .
C23 C27 C28 N2 179.0(3) . .
N1 C27 C28 C20 -179.0(3) . .
C23 C27 C28 C20 0.7(5) . .
C40 N3 C29 C30 -1.9(6) . .
Cd1 N3 C29 C30 175.7(3) . .
N3 C29 C30 C31 1.4(6) . .
C29 C30 C31 C32 0.3(7) . .
C30 C31 C32 C40 -1.4(6) . .
C30 C31 C32 C33 178.2(4) . .
C31 C32 C33 C34 -176.4(4) . .
C40 C32 C33 C34 3.2(6) . .
C32 C33 C34 C35 -2.2(7) . .
C33 C34 C35 C36 179.1(4) . .
C33 C34 C35 C39 -1.1(6) . .
C39 C35 C36 C37 -1.9(5) . .
C34 C35 C36 C37 177.9(4) . .
C35 C36 C37 C38 0.1(6) . .
C39 N4 C38 C37 0.2(5) . .
Cd1 N4 C38 C37 176.3(3) . .
C36 C37 C38 N4 0.9(6) . .
C38 N4 C39 C35 -2.1(4) . .
Cd1 N4 C39 C35 -178.6(2) . .
C38 N4 C39 C40 177.7(3) . .
Cd1 N4 C39 C40 1.3(4) . .
C36 C35 C39 N4 3.0(5) . .
C34 C35 C39 N4 -176.8(3) . .
C36 C35 C39 C40 -176.8(3) . .
C34 C35 C39 C40 3.4(5) . .
C29 N3 C40 C32 0.7(5) . .
Cd1 N3 C40 C32 -177.2(2) . .
C29 N3 C40 C39 -177.2(3) . .
Cd1 N3 C40 C39 4.8(4) . .
C31 C32 C40 N3 0.8(5) . .
C33 C32 C40 N3 -178.8(3) . .
C31 C32 C40 C39 178.8(3) . .
C33 C32 C40 C39 -0.8(5) . .
N4 C39 C40 N3 -4.2(4) . .
C35 C39 C40 N3 175.6(3) . .
N4 C39 C40 C32 177.7(3) . .
C35 C39 C40 C32 -2.4(5) . .
Cd1 O2 C41 O1 -146.5(3) . .
Cd1 O2 C41 C42 34.5(5) . .
O2 C41 C42 C48 -118.7(3) . .
O1 C41 C42 C48 62.3(4) . .
O2 C41 C42 C43 62.7(4) . .
O1 C41 C42 C43 -116.4(3) . .
C48 C42 C43 C44 -179.9(3) . .
C41 C42 C43 C44 -1.3(5) . .
C48 C42 C43 C48 0.0(5) . 2_688
C41 C42 C43 C48 178.6(3) . 2_688
C42 C43 C44 C45 179.2(3) . .
C48 C43 C44 C45 -0.8(5) 2_688 .
C43 C44 C45 C46 1.2(6) . .
C44 C45 C46 C47 -1.4(6) . .
C45 C46 C47 C48 1.1(6) . 2_688
C43 C42 C48 C47 -179.4(3) . 2_688
C41 C42 C48 C47 2.0(5) . 2_688
C43 C42 C48 C43 0.0(5) . 2_688
C41 C42 C48 C43 -178.6(3) . 2_688
